data_7008420
loop_
_publ_author_name
'Shatruk, Mikhail'
'Chouai, Abdellatif'
'Prosvirin, Andrey V.'
'Dunbar, Kim R.'

_publ_section_title
;
 Structural and magnetic properties of iron(II) complexes with
 1,4,5,8,9,12-hexaazatriphenylene (HAT).
;
_journal_issue 11
_journal_name_full 'Dalton transactions (Cambridge, England : 2003)'
_journal_page_first 1897
_journal_page_last 1902
_journal_paper_doi 10.1039/b502567b
_journal_year 2005
_chemical_formula_sum 'C20 H40.24 Cl6 Fe3 N6 O9.12'
_chemical_formula_weight 882.29
_chemical_name_systematic
;
?
;
_space_group_IT_number 2
_symmetry_cell_setting triclinic
_symmetry_space_group_name_Hall '-P 1'
_symmetry_space_group_name_H-M 'P -1'
_atom_sites_solution_hydrogens geom
_atom_sites_solution_primary direct
_atom_sites_solution_secondary difmap
_audit_creation_method SHELXL-97
_cell_angle_alpha 72.224(3)
_cell_angle_beta 80.061(3)
_cell_angle_gamma 80.739(3)
_cell_formula_units_Z 2
_cell_length_a 7.9876(9)
_cell_length_b 16.123(2)
_cell_length_c 17.516(2)
_cell_measurement_temperature 383(2)
_cell_volume 2101.7(4)
_computing_cell_refinement 'SMART (Bruker, 1996)'
_computing_data_collection 'SMART (Bruker, 1996)'
_computing_data_reduction 'SAINT (Bruker, 1996)'
_computing_molecular_graphics 'XSEED (Barbour, 2001)'
_computing_publication_material 'XSEED (Barbour, 2001)'
_computing_structure_refinement 'SHELXL-97 (Sheldrick, 1997)'
_computing_structure_solution 'SHELXS-97 (Sheldrick, 1990)'
_diffrn_ambient_temperature 383(2)
_diffrn_measured_fraction_theta_full 0.998
_diffrn_measured_fraction_theta_max 0.998
_diffrn_measurement_device_type 'Bruker SMART 1000'
_diffrn_measurement_method 'profile data from \w scans'
_diffrn_radiation_monochromator graphite
_diffrn_radiation_source 'fine-focus sealed tube'
_diffrn_radiation_type MoK\a
_diffrn_radiation_wavelength 0.71073
_diffrn_reflns_av_R_equivalents 0.0566
_diffrn_reflns_av_sigmaI/netI 0.0772
_diffrn_reflns_limit_h_max 9
_diffrn_reflns_limit_h_min -9
_diffrn_reflns_limit_k_max 20
_diffrn_reflns_limit_k_min -20
_diffrn_reflns_limit_l_max 21
_diffrn_reflns_limit_l_min -21
_diffrn_reflns_number 21685
_diffrn_reflns_theta_full 26.37
_diffrn_reflns_theta_max 26.37
_diffrn_reflns_theta_min 1.34
_exptl_absorpt_coefficient_mu 1.447
_exptl_absorpt_correction_type empirical
_exptl_absorpt_process_details 'SADABS (Scheldrick, 1996)'
_exptl_crystal_colour 'dark blue'
_exptl_crystal_density_diffrn 1.394
_exptl_crystal_density_meas ?
_exptl_crystal_density_method .
_exptl_crystal_description block
_exptl_crystal_F_000 893
_exptl_crystal_size_max 0.28
_exptl_crystal_size_mid 0.15
_exptl_crystal_size_min 0.11
_refine_diff_density_max 1.253
_refine_diff_density_min -1.167
_refine_diff_density_rms 0.174
_refine_ls_extinction_method none
_refine_ls_goodness_of_fit_ref 1.078
_refine_ls_hydrogen_treatment mixed
_refine_ls_matrix_type full
_refine_ls_number_parameters 454
_refine_ls_number_reflns 8551
_refine_ls_number_restraints 13
_refine_ls_restrained_S_all 1.079
_refine_ls_R_factor_all 0.0978
_refine_ls_R_factor_gt 0.0649
_refine_ls_shift/su_max 0.004
_refine_ls_shift/su_mean 0.000
_refine_ls_structure_factor_coef Fsqd
_refine_ls_weighting_details 'calc w=1/[\s^2^(Fo^2^)+(0.1255P)^2^+2.1383P] where P=(Fo^2^+2Fc^2^)/3'
_refine_ls_weighting_scheme calc
_refine_ls_wR_factor_gt 0.1945
_refine_ls_wR_factor_ref 0.2183
_reflns_number_gt 5778
_reflns_number_total 8551
_reflns_threshold_expression >2sigma(I)
_cod_data_source_file b502567b.txt
_cod_data_source_block d:\mike\X-ray\ms026\try1
_cod_database_code 7008420

loop_
_symmetry_equiv_pos_as_xyz
'x, y, z'
'-x, -y, -z'

loop_
_atom_site_label
_atom_site_type_symbol
_atom_site_fract_x
_atom_site_fract_y
_atom_site_fract_z
_atom_site_U_iso_or_equiv
_atom_site_adp_type
_atom_site_occupancy
_atom_site_symmetry_multiplicity
_atom_site_calc_flag
_atom_site_refinement_flags
_atom_site_disorder_assembly
_atom_site_disorder_group
Fe1 Fe 0.91680(9) 0.92497(5) 0.46225(4) 0.01521(19) Uani 1 1 d . . .
Fe2 Fe 1.34600(11) 0.56768(5) 0.30709(5) 0.0224(2) Uani 1 1 d . . .
Fe3 Fe 1.51732(10) 1.01636(5) 0.09411(5) 0.01689(19) Uani 1 1 d . . .
Cl1 Cl 0.83655(16) 1.07683(8) 0.46607(8) 0.0183(3) Uani 1 1 d . . .
Cl2 Cl 0.75156(19) 0.84300(10) 0.57621(9) 0.0296(4) Uani 1 1 d . . .
Cl3 Cl 1.2098(2) 0.45040(9) 0.39902(10) 0.0315(4) Uani 1 1 d . . .
Cl4 Cl 1.5049(2) 1.16979(9) 0.06628(9) 0.0285(3) Uani 1 1 d . . .
Cl5 Cl 1.28080(16) 1.01698(9) 0.01625(8) 0.0197(3) Uani 1 1 d . . .
Cl6 Cl 0.7827(2) 0.80916(10) 0.28397(9) 0.0296(3) Uani 1 1 d . . .
O1 O 0.7345(5) 0.9416(3) 0.3818(2) 0.0243(9) Uani 1 1 d . . .
H1A H 0.7468 0.9054 0.3565 0.037 Uiso 1 1 calc R . .
O2 O 1.1775(8) 0.5918(4) 0.2184(3) 0.0524(17) Uani 0.645(10) 1 d PD A 1
H2A H 1.1443 0.6397 0.1888 0.079 Uiso 1 1 calc R A 1
O3 O 1.5365(6) 0.5636(4) 0.3824(3) 0.0487(16) Uani 0.823(10) 1 d PD B 1
O4 O 1.5423(8) 0.5012(3) 0.2312(4) 0.0524(15) Uani 1 1 d D . .
O5 O 1.7152(5) 0.9936(3) 0.1689(2) 0.0254(9) Uani 1 1 d . . .
H5A H 1.7343 0.9427 0.1963 0.038 Uiso 1 1 calc R . .
O2A O 1.1775(8) 0.5918(4) 0.2184(3) 0.0524(17) Uani 0.36 1 d P A 2
H2B H 1.2012 0.6214 0.2450 0.079 Uiso 0.355(10) 1 calc PR A 2
O3A O 1.5365(6) 0.5636(4) 0.3824(3) 0.0487(16) Uani 0.18 1 d P B 2
O4Q O 1.278(5) 0.566(3) -0.007(3) 0.149(16) Uiso 0.25 1 d PD C 4
O5Q O 1.677(3) 0.2294(17) 0.1858(12) 0.072(7) Uiso 0.25 1 d PD D 6
H5Q H 1.7752 0.2425 0.1788 0.108 Uiso 0.25 1 calc PR D 6
O1S O 1.900(2) 0.3147(10) 0.3340(10) 0.129(8) Uani 0.50 1 d PD . .
H1S H 1.9522 0.3369 0.2897 0.194 Uiso 0.50 1 calc PR . .
O2S O 1.5513(11) 0.3638(5) 0.4947(5) 0.103(3) Uani 1 1 d D . .
H2S H 1.5186 0.3820 0.5343 0.154 Uiso 1 1 calc R . .
O3S O 0.0170(11) 0.7415(5) 0.1528(4) 0.097(3) Uani 1 1 d . . .
H3S H -0.0542 0.7612 0.1845 0.145 Uiso 1 1 calc R . .
O4S O 1.519(4) 0.5576(19) 0.0739(17) 0.088(9) Uiso 0.25 1 d PD E 3
H4S H 1.6162 0.5662 0.0513 0.132 Uiso 0.25 1 calc PR E 3
O5S O 1.541(2) 0.2516(11) 0.2967(12) 0.042(5) Uiso 0.25 1 d PD F 5
H5S H 1.5940 0.2610 0.3287 0.063 Uiso 0.25 1 calc PR F 5
O6S O 0.959(4) 0.6854(19) -0.1451(17) 0.081(6) Uiso 0.25 1 d PD G 7
H6S H 0.8602 0.6742 -0.1366 0.122 Uiso 0.25 1 calc PR G 7
O7S O 0.849(4) 0.6002(17) 0.0148(17) 0.081(6) Uiso 0.25 1 d PD H 8
H7S H 0.8836 0.5832 0.0592 0.122 Uiso 0.25 1 calc PR H 8
O3W O 0.612(3) 0.3546(16) 0.2034(15) 0.003(8) Uiso 0.119(12) 1 d P . .
N1 N 1.0937(6) 0.9723(3) 0.3468(3) 0.0157(9) Uani 1 1 d . . .
N2 N 1.0311(5) 0.8044(3) 0.4282(3) 0.0152(9) Uani 1 1 d . . .
N3 N 1.1946(6) 0.6655(3) 0.3662(3) 0.0209(10) Uani 1 1 d . . .
N4 N 1.4316(6) 0.6985(3) 0.2304(3) 0.0198(10) Uani 1 1 d . . .
N5 N 1.4974(6) 0.8716(3) 0.1478(3) 0.0159(9) Uani 1 1 d . . .
N6 N 1.3289(6) 1.0070(3) 0.2040(3) 0.0164(10) Uani 1 1 d . . .
C1 C 0.9992(7) 0.7219(4) 0.4630(3) 0.0215(12) Uani 1 1 d . . .
H1 H 0.9210 0.7094 0.5098 0.026 Uiso 1 1 calc R . .
C2 C 1.0793(7) 0.6530(4) 0.4316(3) 0.0218(12) Uani 1 1 d . . .
H2 H 1.0505 0.5966 0.4575 0.026 Uiso 1 1 calc R . .
C3 C 1.5439(7) 0.7169(4) 0.1645(3) 0.0234(13) Uani 1 1 d . . .
H3 H 1.6034 0.6712 0.1454 0.028 Uiso 1 1 calc R . .
C4 C 1.5772(7) 0.8047(4) 0.1215(3) 0.0198(12) Uani 1 1 d . . .
H4 H 1.6554 0.8151 0.0746 0.024 Uiso 1 1 calc R . .
C5 C 1.2444(7) 1.0704(3) 0.2339(3) 0.0169(11) Uani 1 1 d . . .
H5 H 1.2642 1.1281 0.2072 0.020 Uiso 1 1 calc R . .
C6 C 1.1250(7) 1.0531(4) 0.3051(3) 0.0190(12) Uani 1 1 d . . .
H6 H 1.0669 1.0998 0.3231 0.023 Uiso 1 1 calc R . .
C7 C 1.1464(6) 0.8182(3) 0.3601(3) 0.0148(11) Uani 1 1 d . . .
C8 C 1.2285(7) 0.7494(3) 0.3289(3) 0.0167(11) Uani 1 1 d . . .
C9 C 1.3509(7) 0.7664(4) 0.2570(3) 0.0179(12) Uani 1 1 d . . .
C10 C 1.3831(7) 0.8530(4) 0.2164(3) 0.0166(11) Uani 1 1 d . . .
C11 C 1.2967(7) 0.9239(3) 0.2461(3) 0.0150(11) Uani 1 1 d . . .
C12 C 1.1787(6) 0.9071(3) 0.3171(3) 0.0133(11) Uani 1 1 d . . .
C13 C 0.5583(8) 0.9718(6) 0.3956(5) 0.0455(19) Uani 1 1 d . . .
H13A H 0.4983 0.9245 0.4311 0.068 Uiso 1 1 calc R . .
H13B H 0.5124 0.9927 0.3451 0.068 Uiso 1 1 calc R . .
H13C H 0.5449 1.0186 0.4201 0.068 Uiso 1 1 calc R . .
C14 C 0.996(3) 0.5843(17) 0.2349(15) 0.061(3) Uiso 0.355(10) 1 d PD A 2
H14A H 0.9424 0.6170 0.1878 0.091 Uiso 0.355(10) 1 calc PR A 2
H14B H 0.9461 0.6073 0.2793 0.091 Uiso 0.355(10) 1 calc PR A 2
H14C H 0.9777 0.5238 0.2484 0.091 Uiso 0.355(10) 1 calc PR A 2
C15 C 1.1058(18) 0.5227(9) 0.2004(8) 0.061(3) Uiso 0.645(10) 1 d PD A 1
H15A H 1.1621 0.5151 0.1496 0.091 Uiso 0.645(10) 1 calc PR A 1
H15B H 0.9856 0.5391 0.1975 0.091 Uiso 0.645(10) 1 calc PR A 1
H15C H 1.1229 0.4688 0.2424 0.091 Uiso 0.645(10) 1 calc PR A 1
C16 C 1.644(5) 0.490(3) 0.417(2) 0.060(3) Uani 0.177(10) 1 d PD B 2
H16A H 1.7609 0.5015 0.4007 0.090 Uiso 0.177(10) 1 calc PR B 2
H16B H 1.6263 0.4415 0.3988 0.090 Uiso 0.177(10) 1 calc PR B 2
H16C H 1.6189 0.4749 0.4746 0.090 Uiso 0.177(10) 1 calc PR B 2
C17 C 1.7113(12) 0.5601(7) 0.3694(7) 0.060(3) Uani 0.823(10) 1 d PD B 1
H17A H 1.7601 0.5061 0.3579 0.090 Uiso 0.823(10) 1 calc PR B 1
H17B H 1.7518 0.5632 0.4169 0.090 Uiso 0.823(10) 1 calc PR B 1
H17C H 1.7446 0.6086 0.3244 0.090 Uiso 0.823(10) 1 calc PR B 1
C18 C 1.8711(8) 1.0330(5) 0.1450(4) 0.0402(18) Uani 1 1 d . . .
H18A H 1.9455 1.0062 0.1077 0.060 Uiso 1 1 calc R . .
H18B H 1.9261 1.0247 0.1918 0.060 Uiso 1 1 calc R . .
H18C H 1.8466 1.0946 0.1194 0.060 Uiso 1 1 calc R . .
C4Q C 1.394(3) 0.6076(16) 0.0187(15) 0.096(7) Uiso 0.25 1 d PD C 4
C5Q C 1.637(2) 0.1823(10) 0.2652(9) 0.053(4) Uiso 0.25 1 d P D 6
C1S C 1.716(2) 0.3558(10) 0.3374(15) 0.088(8) Uani 0.50 1 d PD . .
H1S1 H 1.6501 0.3232 0.3852 0.131 Uiso 0.50 1 calc PR . .
H1S2 H 1.6700 0.3550 0.2904 0.131 Uiso 0.50 1 calc PR . .
H1S3 H 1.7106 0.4153 0.3386 0.131 Uiso 0.50 1 calc PR . .
C2S C 1.5080(11) 0.2745(5) 0.5129(6) 0.059(2) Uani 1 1 d D . .
H2S1 H 1.6077 0.2372 0.4992 0.089 Uiso 1 1 calc R . .
H2S2 H 1.4199 0.2744 0.4819 0.089 Uiso 1 1 calc R . .
H2S3 H 1.4679 0.2532 0.5695 0.089 Uiso 1 1 calc R . .
C3S C 0.0767(11) 0.8114(6) 0.0879(5) 0.058(2) Uani 1 1 d . . .
C4S C 1.394(3) 0.6076(16) 0.0187(15) 0.096(7) Uiso 0.25 1 d PD E 3
C5S C 1.637(2) 0.1823(10) 0.2652(9) 0.053(4) Uiso 0.25 1 d PD F 5
C6S C 0.987(5) 0.726(3) -0.088(3) 0.109(15) Uani 0.25 1 d PD G 7
C7S C 0.902(5) 0.685(2) -0.028(3) 0.109(15) Uani 0.25 1 d PD H 8
H19A H 1.557(17) 0.441(2) 0.260(5) 0.163 Uiso 1 1 d D . .
H19B H 1.535(16) 0.498(6) 0.179(3) 0.163 Uiso 1 1 d D . .

loop_
_atom_site_aniso_label
_atom_site_aniso_U_11
_atom_site_aniso_U_22
_atom_site_aniso_U_33
_atom_site_aniso_U_23
_atom_site_aniso_U_13
_atom_site_aniso_U_12
Fe1 0.0134(4) 0.0173(4) 0.0150(4) -0.0053(3) 0.0003(3) -0.0026(3)
Fe2 0.0266(5) 0.0165(4) 0.0219(4) -0.0049(3) 0.0028(3) -0.0039(3)
Fe3 0.0165(4) 0.0203(4) 0.0123(4) -0.0019(3) 0.0006(3) -0.0058(3)
Cl1 0.0160(6) 0.0203(6) 0.0195(6) -0.0079(5) -0.0033(5) 0.0010(5)
Cl2 0.0287(8) 0.0323(8) 0.0275(8) -0.0099(6) 0.0048(6) -0.0089(6)
Cl3 0.0387(9) 0.0188(7) 0.0329(8) -0.0039(6) 0.0044(7) -0.0087(6)
Cl4 0.0372(8) 0.0227(7) 0.0238(7) -0.0024(6) -0.0006(6) -0.0102(6)
Cl5 0.0137(6) 0.0293(7) 0.0133(6) -0.0018(5) 0.0010(5) -0.0057(5)
Cl6 0.0369(8) 0.0292(8) 0.0250(7) -0.0095(6) -0.0119(6) 0.0017(6)
O1 0.017(2) 0.036(2) 0.027(2) -0.0195(18) -0.0066(17) 0.0017(17)
O2 0.072(4) 0.051(3) 0.040(3) -0.004(3) -0.025(3) -0.021(3)
O3 0.033(3) 0.055(3) 0.052(3) -0.003(3) -0.010(2) -0.009(2)
O4 0.068(4) 0.014(2) 0.065(4) -0.003(2) 0.004(3) -0.006(2)
O5 0.021(2) 0.034(2) 0.021(2) -0.0024(18) -0.0041(17) -0.0117(18)
O2A 0.072(4) 0.051(3) 0.040(3) -0.004(3) -0.025(3) -0.021(3)
O3A 0.033(3) 0.055(3) 0.052(3) -0.003(3) -0.010(2) -0.009(2)
O1S 0.192(18) 0.081(11) 0.108(12) 0.054(9) -0.101(13) -0.071(12)
O2S 0.110(6) 0.130(7) 0.096(6) -0.070(5) 0.031(5) -0.070(5)
O3S 0.104(6) 0.089(5) 0.060(5) -0.006(4) 0.021(4) 0.030(5)
N1 0.015(2) 0.017(2) 0.014(2) -0.0026(18) -0.0044(18) -0.0021(18)
N2 0.011(2) 0.017(2) 0.017(2) -0.0038(18) -0.0004(17) -0.0009(17)
N3 0.021(2) 0.016(2) 0.023(3) -0.0036(19) 0.000(2) -0.0042(19)
N4 0.019(2) 0.018(2) 0.020(2) -0.0047(19) 0.0022(19) -0.0002(19)
N5 0.016(2) 0.021(2) 0.012(2) -0.0053(18) -0.0015(17) -0.0036(18)
N6 0.013(2) 0.021(2) 0.015(2) -0.0050(18) 0.0008(18) -0.0045(18)
C1 0.022(3) 0.021(3) 0.018(3) -0.002(2) 0.004(2) -0.008(2)
C2 0.022(3) 0.021(3) 0.018(3) -0.003(2) 0.006(2) -0.004(2)
C3 0.025(3) 0.021(3) 0.022(3) -0.009(2) 0.005(2) 0.000(2)
C4 0.016(3) 0.024(3) 0.018(3) -0.006(2) 0.001(2) -0.002(2)
C5 0.020(3) 0.013(3) 0.018(3) -0.001(2) -0.005(2) -0.004(2)
C6 0.018(3) 0.016(3) 0.023(3) -0.007(2) -0.004(2) 0.002(2)
C7 0.011(2) 0.018(3) 0.016(3) -0.005(2) 0.000(2) -0.004(2)
C8 0.016(3) 0.012(2) 0.020(3) -0.002(2) -0.001(2) 0.000(2)
C9 0.014(3) 0.017(3) 0.021(3) -0.004(2) -0.002(2) -0.002(2)
C10 0.012(3) 0.022(3) 0.015(3) -0.003(2) -0.003(2) -0.004(2)
C11 0.014(3) 0.018(3) 0.012(2) -0.003(2) -0.002(2) -0.002(2)
C12 0.011(2) 0.018(3) 0.012(2) -0.005(2) -0.0005(19) -0.004(2)
C13 0.019(3) 0.070(5) 0.057(5) -0.037(4) -0.014(3) 0.016(3)
C16 0.044(6) 0.042(6) 0.086(8) -0.003(5) -0.015(5) -0.004(4)
C17 0.044(6) 0.042(6) 0.086(8) -0.003(5) -0.015(5) -0.004(4)
C18 0.026(3) 0.055(5) 0.040(4) -0.004(3) -0.009(3) -0.020(3)
C1S 0.057(11) 0.030(9) 0.15(2) 0.033(11) -0.052(13) -0.018(8)
C2S 0.057(5) 0.052(5) 0.078(6) -0.027(5) -0.027(5) 0.002(4)
C3S 0.053(5) 0.055(5) 0.050(5) 0.000(4) 0.017(4) -0.019(4)
C6S 0.034(16) 0.08(2) 0.24(5) -0.06(3) -0.05(2) -0.014(13)
C7S 0.034(16) 0.08(2) 0.24(5) -0.06(3) -0.05(2) -0.014(13)

loop_
_atom_type_symbol
_atom_type_description
_atom_type_scat_dispersion_real
_atom_type_scat_dispersion_imag
_atom_type_scat_source
C C 0.0033 0.0016 'International Tables Vol C Tables 4.2.6.8 and 6.1.1.4'
H H 0.0000 0.0000 'International Tables Vol C Tables 4.2.6.8 and 6.1.1.4'
N N 0.0061 0.0033 'International Tables Vol C Tables 4.2.6.8 and 6.1.1.4'
O O 0.0106 0.0060 'International Tables Vol C Tables 4.2.6.8 and 6.1.1.4'
Cl Cl 0.1484 0.1585 'International Tables Vol C Tables 4.2.6.8 and 6.1.1.4'
Fe Fe 0.3463 0.8444 'International Tables Vol C Tables 4.2.6.8 and 6.1.1.4'

loop_
_geom_angle_atom_site_label_1
_geom_angle_atom_site_label_2
_geom_angle_atom_site_label_3
_geom_angle
_geom_angle_site_symmetry_1
_geom_angle_site_symmetry_3
_geom_angle_publ_flag
N2 Fe1 N1 75.13(16) . . ?
N2 Fe1 Cl2 91.13(12) . . ?
N1 Fe1 Cl2 166.21(13) . . ?
N2 Fe1 Cl1 164.63(12) . . ?
N1 Fe1 Cl1 89.51(12) . . ?
Cl2 Fe1 Cl1 104.21(6) . . ?
N2 Fe1 Cl1 92.66(12) . 2_776 ?
N1 Fe1 Cl1 86.09(12) . 2_776 ?
Cl2 Fe1 Cl1 95.86(6) . 2_776 ?
Cl1 Fe1 Cl1 86.72(5) . 2_776 ?
N3 Fe2 O4 163.65(18) . . ?
N3 Fe2 N4 75.16(16) . . ?
O4 Fe2 N4 89.15(17) . . ?
N3 Fe2 Cl3 92.85(12) . . ?
O4 Fe2 Cl3 103.01(13) . . ?
N4 Fe2 Cl3 167.73(13) . . ?
N6 Fe3 N5 75.35(16) . . ?
N6 Fe3 Cl4 92.09(13) . . ?
N5 Fe3 Cl4 167.12(12) . . ?
N6 Fe3 Cl5 163.98(13) . 2_875 ?
N5 Fe3 Cl5 88.69(12) . 2_875 ?
Cl4 Fe3 Cl5 103.92(6) . 2_875 ?
N6 Fe3 Cl5 89.41(12) . . ?
N5 Fe3 Cl5 85.86(12) . . ?
Cl4 Fe3 Cl5 97.03(6) . . ?
Cl5 Fe3 Cl5 87.94(5) 2_875 . ?
Fe1 Cl1 Fe1 93.28(5) . 2_776 ?
Fe3 Cl5 Fe3 92.06(5) 2_875 . ?
C6 N1 C12 116.6(5) . . ?
C6 N1 Fe1 129.7(4) . . ?
C12 N1 Fe1 113.6(3) . . ?
C1 N2 C7 115.9(5) . . ?
C1 N2 Fe1 129.5(4) . . ?
C7 N2 Fe1 114.5(3) . . ?
C2 N3 C8 116.8(5) . . ?
C2 N3 Fe2 129.2(4) . . ?
C8 N3 Fe2 114.0(4) . . ?
C3 N4 C9 117.0(5) . . ?
C3 N4 Fe2 129.8(4) . . ?
C9 N4 Fe2 113.1(3) . . ?
C4 N5 C10 117.5(5) . . ?
C4 N5 Fe3 129.5(4) . . ?
C10 N5 Fe3 113.1(3) . . ?
C5 N6 C11 116.4(4) . . ?
C5 N6 Fe3 129.2(4) . . ?
C11 N6 Fe3 114.4(3) . . ?
N2 C1 C2 122.3(5) . . ?
N3 C2 C1 122.2(5) . . ?
N4 C3 C4 122.3(5) . . ?
N5 C4 C3 120.5(5) . . ?
N6 C5 C6 122.1(5) . . ?
N1 C6 C5 121.9(5) . . ?
N2 C7 C8 122.1(5) . . ?
N2 C7 C12 118.4(5) . . ?
C8 C7 C12 119.5(5) . . ?
N3 C8 C7 120.7(5) . . ?
N3 C8 C9 118.8(5) . . ?
C7 C8 C9 120.5(5) . . ?
N4 C9 C10 121.7(5) . . ?
N4 C9 C8 118.9(5) . . ?
C10 C9 C8 119.4(5) . . ?
N5 C10 C9 121.0(5) . . ?
N5 C10 C11 118.3(5) . . ?
C9 C10 C11 120.7(5) . . ?
N6 C11 C12 121.2(5) . . ?
N6 C11 C10 118.8(5) . . ?
C12 C11 C10 120.0(5) . . ?
N1 C12 C11 121.8(5) . . ?
N1 C12 C7 118.3(4) . . ?
C11 C12 C7 119.9(5) . . ?

loop_
_geom_bond_atom_site_label_1
_geom_bond_atom_site_label_2
_geom_bond_distance
_geom_bond_site_symmetry_2
_geom_bond_publ_flag
Fe1 N2 2.217(4) . ?
Fe1 N1 2.256(4) . ?
Fe1 Cl2 2.3483(16) . ?
Fe1 Cl1 2.4475(15) . ?
Fe1 Cl1 2.5044(15) 2_776 ?
Fe2 N3 2.231(5) . ?
Fe2 O4 2.233(6) . ?
Fe2 N4 2.267(5) . ?
Fe2 Cl3 2.3559(16) . ?
Fe3 N6 2.210(4) . ?
Fe3 N5 2.255(4) . ?
Fe3 Cl4 2.3597(17) . ?
Fe3 Cl5 2.4302(15) 2_875 ?
Fe3 Cl5 2.5108(15) . ?
Cl1 Fe1 2.5044(15) 2_776 ?
Cl5 Fe3 2.4302(15) 2_875 ?
O1 C13 1.418(7) . ?
O2 C15 1.467(14) . ?
O3 C17 1.371(11) . ?
O5 C18 1.429(7) . ?
O4Q C4Q 1.429(19) . ?
O5Q C5Q 1.378(17) . ?
O1S C1S 1.510(16) . ?
O2S C2S 1.462(10) . ?
O3S C3S 1.411(10) . ?
O6S C6S 1.413(19) . ?
O7S C7S 1.435(19) . ?
N1 C6 1.325(7) . ?
N1 C12 1.347(7) . ?
N2 C1 1.330(7) . ?
N2 C7 1.358(7) . ?
N3 C2 1.324(7) . ?
N3 C8 1.358(7) . ?
N4 C3 1.320(7) . ?
N4 C9 1.346(7) . ?
N5 C4 1.328(7) . ?
N5 C10 1.362(7) . ?
N6 C5 1.326(7) . ?
N6 C11 1.359(7) . ?
C1 C2 1.404(8) . ?
C3 C4 1.429(8) . ?
C5 C6 1.417(8) . ?
C7 C8 1.405(7) . ?
C7 C12 1.443(7) . ?
C8 C9 1.438(7) . ?
C9 C10 1.402(8) . ?
C10 C11 1.428(8) . ?
C11 C12 1.407(7) . ?
